data_7026931
loop_
_publ_author_name
'Karmakar, Sibasree'
'Das, Oindrila'
'Ghosh, Subhamoy'
'Zangrando, Ennio'
'Johann, Mara'
'Rentschler, Eva'
'Weyherm\"uller, Thomas'
'Khanra, Sumit'
'Paine, Tapan Kanti'

_publ_section_title
;
 Hexanuclear copper(II) cage with
 {Cu3O&#x00B7;&#x00B7;&#x00B7;H&#x00B7;&#x00B7;&#x00B7;OCu3} core
 supported by a dicompartmental oxime ligand with m-xylyl spacer:
 synthesis, molecular structure and magnetic studies.
;
_journal_issue 45
_journal_name_full 'Dalton transactions (Cambridge, England : 2003)'
_journal_page_first 10920
_journal_page_last 10927
_journal_paper_doi 10.1039/c0dt00951b
_journal_volume 39
_journal_year 2010
_chemical_formula_moiety 'C48 H73 Cu6 N12 O14 3+, 3(Cl O4 1-) (H2 O)'
_chemical_formula_sum 'C48 H75 Cl3 Cu6 N12 O27'
_chemical_formula_weight 1739.79
_chemical_name_systematic
;
?
;
_space_group_IT_number 205
_symmetry_cell_setting cubic
_symmetry_space_group_name_Hall '-P 2ac 2ab 3'
_symmetry_space_group_name_H-M 'P a -3'
_atom_sites_solution_hydrogens geom
_atom_sites_solution_primary direct
_atom_sites_solution_secondary difmap
_audit_creation_method SHELXL-97
_cell_angle_alpha 90.00
_cell_angle_beta 90.00
_cell_angle_gamma 90.00
_cell_formula_units_Z 8
_cell_length_a 23.960(4)
_cell_length_b 23.960(4)
_cell_length_c 23.960(4)
_cell_measurement_temperature 293(2)
_cell_volume 13755(4)
_computing_cell_refinement 'Denzo (Otwinowski & Minor 1997)'
_computing_data_collection 'Nonius Xpress'
_computing_data_reduction 'Denzo and Scalepack (Otwinowski & Minor 1997)'
_computing_molecular_graphics 'Ortep3/windows (Farrugia,1997)'
_computing_publication_material 'Wingx 1.70.00 (Farrugia, 1999)'
_computing_structure_refinement 'SHELX97 (Sheldrick, 1998)'
_computing_structure_solution 'SHELX97 (Sheldrick, 1998)'
_diffrn_ambient_temperature 293(2)
_diffrn_measured_fraction_theta_full 0.999
_diffrn_measured_fraction_theta_max 0.999
_diffrn_measurement_device_type 'image plate dip1030'
_diffrn_measurement_method 'laser scanner'
_diffrn_radiation_monochromator graphite
_diffrn_radiation_source 'fine-focus sealed tube'
_diffrn_radiation_type MoK\a
_diffrn_radiation_wavelength 0.71073
_diffrn_reflns_av_R_equivalents 0.0662
_diffrn_reflns_av_sigmaI/netI 0.0254
_diffrn_reflns_limit_h_max 19
_diffrn_reflns_limit_h_min -30
_diffrn_reflns_limit_k_max 30
_diffrn_reflns_limit_k_min -30
_diffrn_reflns_limit_l_max 30
_diffrn_reflns_limit_l_min -30
_diffrn_reflns_number 123688
_diffrn_reflns_theta_full 27.08
_diffrn_reflns_theta_max 27.08
_diffrn_reflns_theta_min 2.08
_exptl_absorpt_coefficient_mu 2.025
_exptl_absorpt_correction_T_max 0.6034
_exptl_absorpt_correction_T_min 0.5663
_exptl_absorpt_correction_type refdelf
_exptl_absorpt_process_details
;
Parkin S,Moezzi B & Hope H, (1995) J. Appl. Cryst. 28, 53-56
Cubic fit to sin(theta)/lambda - 24 parameters
;
_exptl_crystal_colour black
_exptl_crystal_density_diffrn 1.680
_exptl_crystal_density_method 'not measured'
_exptl_crystal_description cube
_exptl_crystal_F_000 7104
_exptl_crystal_size_max .32
_exptl_crystal_size_mid .30
_exptl_crystal_size_min .30
_refine_diff_density_max 1.571
_refine_diff_density_min -0.622
_refine_diff_density_rms 0.126
_refine_ls_extinction_method none
_refine_ls_goodness_of_fit_ref 1.042
_refine_ls_hydrogen_treatment mixed
_refine_ls_matrix_type full
_refine_ls_number_parameters 294
_refine_ls_number_reflns 5067
_refine_ls_number_restraints 1
_refine_ls_restrained_S_all 1.042
_refine_ls_R_factor_all 0.0715
_refine_ls_R_factor_gt 0.0584
_refine_ls_shift/su_max 0.001
_refine_ls_shift/su_mean 0.000
_refine_ls_structure_factor_coef Fsqd
_refine_ls_weighting_details 'calc w=1/[\s^2^(Fo^2^)+(0.1378P)^2^+0.0000P] where P=(Fo^2^+2Fc^2^)/3'
_refine_ls_weighting_scheme calc
_refine_ls_wR_factor_gt 0.1783
_refine_ls_wR_factor_ref 0.1882
_reflns_number_gt 3786
_reflns_number_total 5067
_reflns_threshold_expression >2sigma(I)
_cod_data_source_file c0dt00951b.txt
_cod_data_source_block shelxl
_cod_original_sg_symbol_H-M 'P a-3'
_cod_database_code 7026931

loop_
_symmetry_equiv_pos_as_xyz
'x, y, z'
'-x+1/2, -y, z+1/2'
'x+1/2, -y+1/2, -z'
'-x, y+1/2, -z+1/2'
'y, z, x'
'-y+1/2, -z, x+1/2'
'y+1/2, -z+1/2, -x'
'-y, z+1/2, -x+1/2'
'z, x, y'
'-z, x+1/2, -y+1/2'
'-z+1/2, -x, y+1/2'
'z+1/2, -x+1/2, -y'
'-x, -y, -z'
'x-1/2, y, -z-1/2'
'-x-1/2, y-1/2, z'
'x, -y-1/2, z-1/2'
'-y, -z, -x'
'y-1/2, z, -x-1/2'
'-y-1/2, z-1/2, x'
'y, -z-1/2, x-1/2'
'-z, -x, -y'
'z, -x-1/2, y-1/2'
'z-1/2, x, -y-1/2'
'-z-1/2, x-1/2, y'

loop_
_atom_site_label
_atom_site_type_symbol
_atom_site_fract_x
_atom_site_fract_y
_atom_site_fract_z
_atom_site_U_iso_or_equiv
_atom_site_adp_type
_atom_site_occupancy
_atom_site_symmetry_multiplicity
_atom_site_calc_flag
_atom_site_refinement_flags
Cu1 Cu 0.35093(2) 0.36055(2) 0.26145(2) 0.0647(2) Uani 1 1 d .
Cu2 Cu 0.295905(19) 0.236757(19) 0.186855(18) 0.05725(19) Uani 1 1 d .
O1 O 0.24603(14) 0.40651(14) 0.30381(14) 0.0808(8) Uani 1 1 d .
O2 O 0.30361(12) 0.14876(12) 0.27095(12) 0.0680(7) Uani 1 1 d .
O3 O 0.31238(11) 0.31238(11) 0.31238(11) 0.0626(11) Uani 1 3 d SD
O4 O 0.25162(11) 0.25162(11) 0.25162(11) 0.0569(9) Uani 1 3 d SD
H34 H 0.2820(3) 0.2820(3) 0.2820(3) 0.068 Uiso 1 3 d SD
N1 N 0.28832(15) 0.41252(15) 0.26762(15) 0.0686(8) Uani 1 1 d .
N2 N 0.37330(15) 0.41617(15) 0.20456(15) 0.0676(8) Uani 1 1 d .
N3 N 0.35309(13) 0.21379(13) 0.13112(14) 0.0599(7) Uani 1 1 d .
N4 N 0.32374(13) 0.16853(13) 0.22314(13) 0.0585(7) Uani 1 1 d .
C1 C 0.2397(2) 0.4924(2) 0.2269(2) 0.0856(13) Uani 1 1 d .
H1A H 0.2106 0.4822 0.2526 0.128 Uiso 1 1 calc R
H1B H 0.2253 0.4917 0.1895 0.128 Uiso 1 1 calc R
H1C H 0.2528 0.5293 0.2355 0.128 Uiso 1 1 calc R
C2 C 0.28609(19) 0.45259(18) 0.23172(17) 0.0692(10) Uani 1 1 d .
C3 C 0.3377(2) 0.45468(18) 0.19645(17) 0.0700(10) Uani 1 1 d .
C4 C 0.3422(3) 0.5022(2) 0.1556(2) 0.0939(15) Uani 1 1 d .
H4A H 0.3513 0.5359 0.1753 0.141 Uiso 1 1 calc R
H4B H 0.3073 0.5069 0.1366 0.141 Uiso 1 1 calc R
H4C H 0.3710 0.4942 0.1289 0.141 Uiso 1 1 calc R
C5 C 0.42925(19) 0.41711(19) 0.1783(2) 0.0757(11) Uani 1 1 d .
H5A H 0.4573 0.4122 0.2071 0.091 Uiso 1 1 calc R
H5B H 0.4352 0.4534 0.1614 0.091 Uiso 1 1 calc R
C6 C 0.43707(16) 0.37317(18) 0.13493(16) 0.0639(9) Uani 1 1 d .
C7 C 0.48786(17) 0.37118(19) 0.10643(18) 0.0703(10) Uani 1 1 d .
H7 H 0.5145 0.3987 0.1126 0.084 Uiso 1 1 calc R
C8 C 0.49877(17) 0.3287(2) 0.06929(19) 0.0738(11) Uani 1 1 d .
H8 H 0.5324 0.3282 0.0500 0.089 Uiso 1 1 calc R
C9 C 0.45932(17) 0.28605(19) 0.06034(17) 0.0681(10) Uani 1 1 d .
H9 H 0.4672 0.2566 0.0363 0.082 Uiso 1 1 calc R
C10 C 0.40902(16) 0.28857(16) 0.08773(16) 0.0612(9) Uani 1 1 d .
C11 C 0.39824(15) 0.33198(17) 0.12387(16) 0.0625(9) Uani 1 1 d .
H11 H 0.3637 0.3336 0.1414 0.075 Uiso 1 1 calc R
C12 C 0.36423(18) 0.24461(18) 0.07854(17) 0.0661(9) Uani 1 1 d .
H12A H 0.3302 0.2624 0.0658 0.079 Uiso 1 1 calc R
H12B H 0.3764 0.2187 0.0499 0.079 Uiso 1 1 calc R
C13 C 0.4263(2) 0.1445(2) 0.1114(2) 0.0815(13) Uani 1 1 d .
H13A H 0.4314 0.1652 0.0775 0.122 Uiso 1 1 calc R
H13B H 0.4168 0.1065 0.1027 0.122 Uiso 1 1 calc R
H13C H 0.4603 0.1452 0.1327 0.122 Uiso 1 1 calc R
C14 C 0.38046(17) 0.17015(16) 0.14470(16) 0.0616(8) Uani 1 1 d .
C15 C 0.36406(17) 0.14309(16) 0.19858(17) 0.0612(9) Uani 1 1 d .
C16 C 0.3895(2) 0.09140(19) 0.2204(2) 0.0780(12) Uani 1 1 d .
H16A H 0.3721 0.0816 0.2551 0.117 Uiso 1 1 calc R
H16B H 0.4287 0.0972 0.2262 0.117 Uiso 1 1 calc R
H16C H 0.3842 0.0617 0.1939 0.117 Uiso 1 1 calc R
O1W O 0.4166(4) 0.4051(4) 0.3282(4) 0.218(4) Uani 1 1 d .
O2W O 0.2281(3) 0.1741(4) 0.1353(3) 0.168(2) Uani 1 1 d .
Cl1 Cl 0.05358(10) 0.20587(10) 0.56653(9) 0.1458(9) Uani 1 1 d .
O11 O 0.0457(3) 0.2591(3) 0.5460(3) 0.183(3) Uani 1 1 d .
O12 O 0.0409(3) 0.2020(3) 0.6219(3) 0.174(3) Uani 1 1 d .
O13 O 0.1042(3) 0.1854(4) 0.5563(3) 0.207(4) Uani 1 1 d .
O14 O 0.0074(5) 0.1791(6) 0.5313(5) 0.293(6) Uani 1 1 d .
O3W O 0.0230(6) 0.4770(6) 0.5230(6) 0.302(13) Uani 1 3 d S

loop_
_atom_site_aniso_label
_atom_site_aniso_U_11
_atom_site_aniso_U_22
_atom_site_aniso_U_33
_atom_site_aniso_U_23
_atom_site_aniso_U_13
_atom_site_aniso_U_12
Cu1 0.0630(3) 0.0611(3) 0.0700(3) 0.0014(2) 0.0028(2) -0.0024(2)
Cu2 0.0579(3) 0.0585(3) 0.0553(3) 0.00085(18) 0.00201(18) 0.00289(18)
O1 0.0759(18) 0.083(2) 0.0831(19) 0.0184(16) 0.0218(15) 0.0146(15)
O2 0.0699(16) 0.0688(16) 0.0652(15) 0.0103(13) 0.0066(13) 0.0105(12)
O3 0.0626(11) 0.0626(11) 0.0626(11) -0.0028(11) -0.0028(11) -0.0028(11)
O4 0.0569(9) 0.0569(9) 0.0569(9) 0.0012(11) 0.0012(11) 0.0012(11)
N1 0.075(2) 0.0653(19) 0.0657(19) -0.0005(16) 0.0029(16) 0.0014(16)
N2 0.071(2) 0.0620(18) 0.070(2) -0.0091(15) 0.0058(16) -0.0128(16)
N3 0.0615(17) 0.0603(17) 0.0579(16) -0.0005(14) 0.0033(13) -0.0047(14)
N4 0.0584(17) 0.0601(17) 0.0569(16) 0.0011(14) 0.0044(13) 0.0000(14)
C1 0.101(4) 0.076(3) 0.080(3) 0.004(2) 0.009(3) 0.018(2)
C2 0.082(3) 0.063(2) 0.062(2) -0.0066(18) -0.0030(19) 0.001(2)
C3 0.085(3) 0.063(2) 0.061(2) -0.0054(17) 0.0035(19) -0.014(2)
C4 0.120(4) 0.088(3) 0.073(3) 0.014(2) 0.007(3) -0.011(3)
C5 0.068(2) 0.072(2) 0.087(3) -0.008(2) 0.010(2) -0.019(2)
C6 0.059(2) 0.070(2) 0.062(2) 0.0087(17) -0.0007(16) -0.0017(17)
C7 0.056(2) 0.081(3) 0.073(2) 0.008(2) 0.0008(18) -0.0073(19)
C8 0.052(2) 0.093(3) 0.076(3) 0.012(2) 0.0078(18) 0.006(2)
C9 0.065(2) 0.076(2) 0.063(2) 0.0071(19) 0.0047(17) 0.0093(19)
C10 0.063(2) 0.065(2) 0.0556(19) 0.0106(16) 0.0000(16) 0.0017(16)
C11 0.0545(19) 0.072(2) 0.061(2) 0.0064(17) 0.0043(16) 0.0001(17)
C12 0.070(2) 0.075(2) 0.0533(19) -0.0021(17) 0.0039(17) -0.0035(18)
C13 0.077(3) 0.083(3) 0.084(3) 0.007(2) 0.022(2) 0.018(2)
C14 0.0586(19) 0.062(2) 0.064(2) -0.0043(16) 0.0042(16) 0.0011(17)
C15 0.060(2) 0.058(2) 0.066(2) -0.0017(16) 0.0011(16) 0.0007(16)
C16 0.078(3) 0.073(3) 0.083(3) 0.012(2) 0.012(2) 0.013(2)
O1W 0.231(8) 0.221(8) 0.201(7) 0.003(6) -0.061(7) -0.082(7)
O2W 0.147(4) 0.223(7) 0.134(5) -0.032(5) -0.010(4) -0.052(5)
Cl1 0.1427(17) 0.177(2) 0.1176(13) 0.0384(13) 0.0320(12) 0.0707(15)
O11 0.189(6) 0.181(6) 0.179(6) 0.059(5) -0.029(5) 0.049(5)
O12 0.169(5) 0.239(7) 0.113(4) 0.045(4) 0.038(4) 0.077(5)
O13 0.147(5) 0.290(9) 0.184(6) 0.064(6) 0.061(5) 0.100(6)
O14 0.245(10) 0.379(15) 0.257(12) 0.009(11) -0.091(10) -0.085(11)
O3W 0.302(13) 0.302(13) 0.302(13) -0.087(14) 0.087(14) -0.087(14)

loop_
_atom_type_symbol
_atom_type_description
_atom_type_scat_dispersion_real
_atom_type_scat_dispersion_imag
_atom_type_scat_source
C C 0.0033 0.0016 'International Tables Vol C Tables 4.2.6.8 and 6.1.1.4'
H H 0.0000 0.0000 'International Tables Vol C Tables 4.2.6.8 and 6.1.1.4'
N N 0.0061 0.0033 'International Tables Vol C Tables 4.2.6.8 and 6.1.1.4'
O O 0.0106 0.0060 'International Tables Vol C Tables 4.2.6.8 and 6.1.1.4'
Cu Cu 0.3201 1.2651 'International Tables Vol C Tables 4.2.6.8 and 6.1.1.4'
Cl Cl 0.1484 0.1585 'International Tables Vol C Tables 4.2.6.8 and 6.1.1.4'

loop_
_geom_angle_atom_site_label_1
_geom_angle_atom_site_label_2
_geom_angle_atom_site_label_3
_geom_angle
_geom_angle_site_symmetry_1
_geom_angle_site_symmetry_3
O3 Cu1 O1 91.73(9) . 5
O3 Cu1 N1 88.03(10) . .
O1 Cu1 N1 171.15(16) 5 .
O3 Cu1 N2 166.88(13) . .
O1 Cu1 N2 98.90(14) 5 .
N1 Cu1 N2 80.28(15) . .
O3 Cu1 O1W 98.9(2) . .
O1 Cu1 O1W 89.4(3) 5 .
N1 Cu1 O1W 99.4(3) . .
N2 Cu1 O1W 89.0(2) . .
O4 Cu2 O2 93.27(8) . 9
O4 Cu2 N4 89.10(9) . .
O2 Cu2 N4 177.57(12) 9 .
O4 Cu2 N3 167.73(12) . .
O2 Cu2 N3 97.17(13) 9 .
N4 Cu2 N3 80.42(13) . .
O4 Cu2 O2W 98.6(2) . .
O2 Cu2 O2W 93.6(2) 9 .
N4 Cu2 O2W 86.6(2) . .
N3 Cu2 O2W 87.17(18) . .
N1 O1 Cu1 112.5(2) . 9
N4 O2 Cu2 113.4(2) . 5
Cu1 O3 Cu1 113.58(11) 9 .
Cu1 O3 Cu1 113.58(11) 9 5
Cu1 O3 Cu1 113.58(11) . 5
Cu1 O3 H34 104.97(13) 9 .
Cu1 O3 H34 104.97(13) . .
Cu1 O3 H34 104.97(13) 5 .
Cu2 O4 Cu2 113.70(10) 9 .
Cu2 O4 Cu2 113.70(10) 9 5
Cu2 O4 Cu2 113.70(10) . 5
Cu2 O4 H34 104.81(13) 9 .
Cu2 O4 H34 104.81(13) . .
Cu2 O4 H34 104.81(13) 5 .
C2 N1 O1 118.6(4) . .
C2 N1 Cu1 117.1(3) . .
O1 N1 Cu1 124.1(3) . .
C3 N2 C5 122.1(4) . .
C3 N2 Cu1 114.3(3) . .
C5 N2 Cu1 123.2(3) . .
C14 N3 C12 122.1(3) . .
C14 N3 Cu2 114.1(3) . .
C12 N3 Cu2 123.8(3) . .
C15 N4 O2 119.9(3) . .
C15 N4 Cu2 116.5(3) . .
O2 N4 Cu2 123.6(2) . .
C2 C1 H1A 109.5 . .
C2 C1 H1B 109.5 . .
H1A C1 H1B 109.5 . .
C2 C1 H1C 109.5 . .
H1A C1 H1C 109.5 . .
H1B C1 H1C 109.5 . .
N1 C2 C1 124.5(4) . .
N1 C2 C3 111.5(4) . .
C1 C2 C3 124.0(4) . .
N2 C3 C2 116.3(4) . .
N2 C3 C4 126.9(4) . .
C2 C3 C4 116.8(4) . .
C3 C4 H4A 109.5 . .
C3 C4 H4B 109.5 . .
H4A C4 H4B 109.5 . .
C3 C4 H4C 109.5 . .
H4A C4 H4C 109.5 . .
H4B C4 H4C 109.5 . .
N2 C5 C6 113.5(3) . .
N2 C5 H5A 108.9 . .
C6 C5 H5A 108.9 . .
N2 C5 H5B 108.9 . .
C6 C5 H5B 108.9 . .
H5A C5 H5B 107.7 . .
C11 C6 C7 117.9(4) . .
C11 C6 C5 123.6(4) . .
C7 C6 C5 118.3(4) . .
C8 C7 C6 120.4(4) . .
C8 C7 H7 119.8 . .
C6 C7 H7 119.8 . .
C7 C8 C9 120.5(4) . .
C7 C8 H8 119.8 . .
C9 C8 H8 119.8 . .
C10 C9 C8 119.0(4) . .
C10 C9 H9 120.5 . .
C8 C9 H9 120.5 . .
C9 C10 C11 119.9(4) . .
C9 C10 C12 121.3(4) . .
C11 C10 C12 118.8(3) . .
C10 C11 C6 122.2(4) . .
C10 C11 H11 118.9 . .
C6 C11 H11 118.9 . .
N3 C12 C10 110.4(3) . .
N3 C12 H12A 109.6 . .
C10 C12 H12A 109.6 . .
N3 C12 H12B 109.6 . .
C10 C12 H12B 109.6 . .
H12A C12 H12B 108.1 . .
C14 C13 H13A 109.5 . .
C14 C13 H13B 109.5 . .
H13A C13 H13B 109.5 . .
C14 C13 H13C 109.5 . .
H13A C13 H13C 109.5 . .
H13B C13 H13C 109.5 . .
N3 C14 C13 125.5(4) . .
N3 C14 C15 116.1(3) . .
C13 C14 C15 118.4(4) . .
N4 C15 C16 123.1(4) . .
N4 C15 C14 112.8(3) . .
C16 C15 C14 124.1(4) . .
C15 C16 H16A 109.5 . .
C15 C16 H16B 109.5 . .
H16A C16 H16B 109.5 . .
C15 C16 H16C 109.5 . .
H16A C16 H16C 109.5 . .
H16B C16 H16C 109.5 . .
O13 Cl1 O12 110.9(4) . .
O13 Cl1 O11 113.5(5) . .
O12 Cl1 O11 112.4(5) . .
O13 Cl1 O14 113.7(8) . .
O12 Cl1 O14 110.3(6) . .
O11 Cl1 O14 95.2(6) . .

loop_
_geom_bond_atom_site_label_1
_geom_bond_atom_site_label_2
_geom_bond_distance
_geom_bond_site_symmetry_2
Cu1 O3 1.9169(13) .
Cu1 O1 1.939(3) 5
Cu1 N1 1.955(4) .
Cu1 N2 1.980(4) .
Cu1 O1W 2.485(7) .
Cu2 O4 1.9133(13) .
Cu2 O2 1.938(3) 9
Cu2 N4 1.968(3) .
Cu2 N3 1.991(3) .
Cu2 O2W 2.534(6) .
O1 N1 1.342(5) .
O1 Cu1 1.939(3) 9
O2 N4 1.330(4) .
O2 Cu2 1.938(3) 5
O3 Cu1 1.9169(13) 9
O3 Cu1 1.9169(13) 5
O3 H34 1.261(11) .
O4 Cu2 1.9133(13) 9
O4 Cu2 1.9133(13) 5
O4 H34 1.260(11) .
N1 C2 1.290(5) .
N2 C3 1.271(6) .
N2 C5 1.481(6) .
N3 C14 1.276(5) .
N3 C12 1.485(5) .
N4 C15 1.285(5) .
C1 C2 1.470(6) .
C1 H1A 0.9600 .
C1 H1B 0.9600 .
C1 H1C 0.9600 .
C2 C3 1.499(6) .
C3 C4 1.505(6) .
C4 H4A 0.9600 .
C4 H4B 0.9600 .
C4 H4C 0.9600 .
C5 C6 1.491(6) .
C5 H5A 0.9700 .
C5 H5B 0.9700 .
C6 C11 1.382(6) .
C6 C7 1.396(5) .
C7 C8 1.377(6) .
C7 H7 0.9300 .
C8 C9 1.408(7) .
C8 H8 0.9300 .
C9 C10 1.374(6) .
C9 H9 0.9300 .
C10 C11 1.378(6) .
C10 C12 1.520(6) .
C11 H11 0.9300 .
C12 H12A 0.9700 .
C12 H12B 0.9700 .
C13 C14 1.491(6) .
C13 H13A 0.9600 .
C13 H13B 0.9600 .
C13 H13C 0.9600 .
C14 C15 1.497(5) .
C15 C16 1.476(6) .
C16 H16A 0.9600 .
C16 H16B 0.9600 .
C16 H16C 0.9600 .
Cl1 O13 1.332(6) .
Cl1 O12 1.364(6) .
Cl1 O11 1.379(6) .
Cl1 O14 1.531(10) .

loop_
_geom_torsion_atom_site_label_1
_geom_torsion_atom_site_label_2
_geom_torsion_atom_site_label_3
_geom_torsion_atom_site_label_4
_geom_torsion
_geom_torsion_site_symmetry_1
_geom_torsion_site_symmetry_4
O1 Cu1 O3 Cu1 163.4(2) 5 9
N1 Cu1 O3 Cu1 -25.4(2) . 9
N2 Cu1 O3 Cu1 -52.4(8) . 9
O1W Cu1 O3 Cu1 73.8(3) . 9
O1 Cu1 O3 Cu1 31.6(2) 5 5
N1 Cu1 O3 Cu1 -157.3(2) . 5
N2 Cu1 O3 Cu1 175.8(5) . 5
O1W Cu1 O3 Cu1 -58.0(3) . 5
O2 Cu2 O4 Cu2 26.4(2) 9 9
N4 Cu2 O4 Cu2 -154.2(2) . 9
N3 Cu2 O4 Cu2 174.7(6) . 9
O2W Cu2 O4 Cu2 -67.8(3) . 9
O2 Cu2 O4 Cu2 158.6(2) 9 5
N4 Cu2 O4 Cu2 -21.9(2) . 5
N3 Cu2 O4 Cu2 -53.1(8) . 5
O2W Cu2 O4 Cu2 64.5(3) . 5
Cu1 O1 N1 C2 -172.1(3) 9 .
Cu1 O1 N1 Cu1 13.1(4) 9 .
O3 Cu1 N1 C2 -167.4(3) . .
O1 Cu1 N1 C2 -78.8(10) 5 .
N2 Cu1 N1 C2 6.7(3) . .
O1W Cu1 N1 C2 94.0(4) . .
O3 Cu1 N1 O1 7.5(4) . .
O1 Cu1 N1 O1 96.1(10) 5 .
N2 Cu1 N1 O1 -178.5(4) . .
O1W Cu1 N1 O1 -91.2(4) . .
O3 Cu1 N2 C3 23.2(8) . .
O1 Cu1 N2 C3 166.9(3) 5 .
N1 Cu1 N2 C3 -4.1(3) . .
O1W Cu1 N2 C3 -103.9(4) . .
O3 Cu1 N2 C5 -163.7(6) . .
O1 Cu1 N2 C5 -20.0(3) 5 .
N1 Cu1 N2 C5 169.0(3) . .
O1W Cu1 N2 C5 69.2(4) . .
O4 Cu2 N3 C14 29.4(8) . .
O2 Cu2 N3 C14 177.5(3) 9 .
N4 Cu2 N3 C14 -2.3(3) . .
O2W Cu2 N3 C14 -89.3(3) . .
O4 Cu2 N3 C12 -149.7(6) . .
O2 Cu2 N3 C12 -1.6(3) 9 .
N4 Cu2 N3 C12 178.7(3) . .
O2W Cu2 N3 C12 91.7(3) . .
Cu2 O2 N4 C15 -172.1(3) 5 .
Cu2 O2 N4 Cu2 8.9(4) 5 .
O4 Cu2 N4 C15 -171.0(3) . .
O2 Cu2 N4 C15 -4(3) 9 .
N3 Cu2 N4 C15 2.6(3) . .
O2W Cu2 N4 C15 90.3(3) . .
O4 Cu2 N4 O2 8.1(3) . .
O2 Cu2 N4 O2 176(27) 9 .
N3 Cu2 N4 O2 -178.3(3) . .
O2W Cu2 N4 O2 -90.6(3) . .
O1 N1 C2 C1 -0.8(7) . .
Cu1 N1 C2 C1 174.3(4) . .
O1 N1 C2 C3 177.5(3) . .
Cu1 N1 C2 C3 -7.4(5) . .
C5 N2 C3 C2 -171.7(4) . .
Cu1 N2 C3 C2 1.5(5) . .
C5 N2 C3 C4 7.7(7) . .
Cu1 N2 C3 C4 -179.1(4) . .
N1 C2 C3 N2 3.8(6) . .
C1 C2 C3 N2 -177.9(4) . .
N1 C2 C3 C4 -175.7(4) . .
C1 C2 C3 C4 2.6(6) . .
C3 N2 C5 C6 -111.0(5) . .
Cu1 N2 C5 C6 76.4(5) . .
N2 C5 C6 C11 -6.0(6) . .
N2 C5 C6 C7 178.4(4) . .
C11 C6 C7 C8 -1.1(6) . .
C5 C6 C7 C8 174.7(4) . .
C6 C7 C8 C9 -1.3(6) . .
C7 C8 C9 C10 2.3(6) . .
C8 C9 C10 C11 -0.9(6) . .
C8 C9 C10 C12 178.3(4) . .
C9 C10 C11 C6 -1.6(6) . .
C12 C10 C11 C6 179.2(4) . .
C7 C6 C11 C10 2.6(6) . .
C5 C6 C11 C10 -173.0(4) . .
C14 N3 C12 C10 -88.8(4) . .
Cu2 N3 C12 C10 90.3(4) . .
C9 C10 C12 N3 116.7(4) . .
C11 C10 C12 N3 -64.0(5) . .
C12 N3 C14 C13 0.4(6) . .
Cu2 N3 C14 C13 -178.7(4) . .
C12 N3 C14 C15 -179.2(3) . .
Cu2 N3 C14 C15 1.7(5) . .
O2 N4 C15 C16 1.0(6) . .
Cu2 N4 C15 C16 -179.9(3) . .
O2 N4 C15 C14 178.5(3) . .
Cu2 N4 C15 C14 -2.4(4) . .
N3 C14 C15 N4 0.4(5) . .
C13 C14 C15 N4 -179.2(4) . .
N3 C14 C15 C16 177.9(4) . .
C13 C14 C15 C16 -1.7(6) . .
